data_1510830
loop_
_publ_author_name
'Cao, Y.G.'
'Li, X.Z.'
'Wang, C.'
'Xu, Y.P.'
'Wu, L.'
'Chen, X.L.'

_publ_section_title
;
 Ab initio structure determination of new compound Li4 Ca B2 O6
;
_journal_name_full 'Journal of Solid State Chemistry'
_journal_page_first 1847
_journal_page_last 1851
_journal_paper_doi 10.1016/j.jssc.2003.11.023
_journal_volume 177
_journal_year 2004
_chemical_formula_sum 'B2 Ca Li4 O6'
_chemical_name_systematic 'Li4 Ca (B O3)2'
_space_group_IT_number 58
_symmetry_space_group_name_Hall '-P 2 2n'
_symmetry_space_group_name_H-M 'P n n m'
_cell_angle_alpha 90
_cell_angle_beta 90
_cell_angle_gamma 90
_cell_formula_units_Z 2
_cell_length_a 9.24036
_cell_length_b 8.09482
_cell_length_c 3.48162
_cell_volume 260.422
_citation_journal_id_ASTM JSSCBI
_cod_data_source_file boron_34.cif
_cod_data_source_block B2Ca1Li4O6
_cod_original_cell_volume 260.4219
_cod_original_formula_sum 'B2 Ca1 Li4 O6'
_cod_database_code 1510830

loop_
_symmetry_equiv_pos_as_xyz
x,y,z
-x,-y,z
x+1/2,-y+1/2,-z+1/2
-x+1/2,y+1/2,-z+1/2
-x,-y,-z
x,y,-z
-x-1/2,y-1/2,z-1/2
x-1/2,-y-1/2,z-1/2

loop_
_atom_site_label
_atom_site_type_symbol
_atom_site_fract_x
_atom_site_fract_y
_atom_site_fract_z
_atom_site_occupancy
_atom_site_U_iso_or_equiv
O3 O-2 0.351 0.4293 0 1 0.0
B1 B+3 0.2888 0.2776 0 1 0.0
O2 O-2 0.3786 0.1366 0 1 0.0
Li1 Li+1 0.1923 0.0049 0 1 0.0
Ca1 Ca+2 0 0.5 0 1 0.0
Li2 Li+1 0.5479 0.3263 0 1 0.0
O1 O-2 0.1423 0.2473 0 1 0.0
